data_7122311
loop_
_publ_author_name
'Shemchuk, Oleksii'
'Song, Lixing'
'Robeyns, Koen'
'Braga, Dario'
'Grepioni, Fabrizia'
'Leyssens, Tom'

_publ_section_title
;
 Solid-state chiral resolution mediated by stoichiometry: crystallizing
 etiracetam with ZnCl<sub>2</sub>.
;
_journal_issue 77
_journal_name_full 'Chemical communications (Cambridge, England)'
_journal_page_first 10890
_journal_page_last 10892
_journal_paper_doi 10.1039/c8cc06199h
_journal_volume 54
_journal_year 2018
_chemical_formula_moiety 'C16 H28 Cl2 N4 O4 Zn'
_chemical_formula_sum 'C16 H28 Cl2 N4 O4 Zn'
_chemical_formula_weight 476.69
_space_group_crystal_system monoclinic
_space_group_IT_number 15
_space_group_name_Hall '-C 2yc'
_space_group_name_H-M_alt 'C 1 2/c 1'
_symmetry_space_group_name_Hall '-C 2yc'
_symmetry_space_group_name_H-M 'C 1 2/c 1'
_atom_sites_solution_hydrogens geom
_atom_sites_solution_primary dual
_audit_creation_date 2018-05-29
_audit_creation_method
;
Olex2 1.2
(compiled 2018.05.18 svn.r3508 for OlexSys, GUI svn.r5497)
;
_audit_update_record
;
2018-07-24 deposited with the CCDC.
2018-09-03 downloaded from the CCDC.
;
_cell_angle_alpha 90
_cell_angle_beta 91.515(3)
_cell_angle_gamma 90
_cell_formula_units_Z 4
_cell_length_a 17.6678(6)
_cell_length_b 6.9371(2)
_cell_length_c 18.0628(8)
_cell_measurement_reflns_used 1744
_cell_measurement_temperature 293(2)
_cell_measurement_theta_max 27.0290
_cell_measurement_theta_min 3.8650
_cell_volume 2213.06(14)
_computing_cell_refinement 'CrysAlisPro 1.171.38.46 (Rigaku OD, 2015)'
_computing_data_collection 'CrysAlisPro 1.171.38.46 (Rigaku OD, 2015)'
_computing_data_reduction 'CrysAlisPro 1.171.38.46 (Rigaku OD, 2015)'
_computing_molecular_graphics 'Olex2 (Dolomanov et al., 2009)'
_computing_publication_material 'Olex2 (Dolomanov et al., 2009)'
_computing_structure_refinement 'ShelXL (Sheldrick, 2015)'
_computing_structure_solution 'ShelXT (Sheldrick, 2015)'
_diffrn_ambient_temperature 293(2)
_diffrn_detector 'CCD plate'
_diffrn_detector_area_resol_mean 16.1340
_diffrn_detector_type Sapphire3
_diffrn_measured_fraction_theta_full 0.998
_diffrn_measured_fraction_theta_max 0.831
_diffrn_measurement_details
;
List of Runs (angles in degrees, time in seconds):

  # Type    Start    End  Width  t~exp~   \w     \q     \k     \f   Frames
#--------------------------------------------------------------------------
  1  \w     -9.00  19.00   1.00    7.50    --  -16.52 -99.00 150.00   28
  2  \w      3.00  88.00   1.00    7.50    --   17.77   0.00 -90.00   85
  3  \w    -18.00  77.00   1.00    7.50    --   17.77  19.00   0.00   95
;
_diffrn_measurement_device 'four-circle diffractometer'
_diffrn_measurement_device_type 'Xcalibur, Sapphire3'
_diffrn_measurement_method '\w scans'
_diffrn_orient_matrix_type 'CrysAlisPro convention (1999,Acta A55,543-557)'
_diffrn_orient_matrix_UB_11 0.0331871000
_diffrn_orient_matrix_UB_12 -0.0446593000
_diffrn_orient_matrix_UB_13 -0.0131473000
_diffrn_orient_matrix_UB_21 -0.0202555000
_diffrn_orient_matrix_UB_22 -0.0293490000
_diffrn_orient_matrix_UB_23 -0.0324588000
_diffrn_orient_matrix_UB_31 0.0101592000
_diffrn_orient_matrix_UB_32 0.0871943000
_diffrn_orient_matrix_UB_33 -0.0177186000
_diffrn_radiation_monochromator graphite
_diffrn_radiation_probe x-ray
_diffrn_radiation_type MoK\a
_diffrn_radiation_wavelength 0.71073
_diffrn_reflns_av_R_equivalents 0.0271
_diffrn_reflns_av_unetI/netI 0.0453
_diffrn_reflns_Laue_measured_fraction_full 0.998
_diffrn_reflns_Laue_measured_fraction_max 0.831
_diffrn_reflns_limit_h_max 22
_diffrn_reflns_limit_h_min -22
_diffrn_reflns_limit_k_max 5
_diffrn_reflns_limit_k_min -9
_diffrn_reflns_limit_l_max 16
_diffrn_reflns_limit_l_min -24
_diffrn_reflns_number 4853
_diffrn_reflns_point_group_measured_fraction_full 0.998
_diffrn_reflns_point_group_measured_fraction_max 0.831
_diffrn_reflns_theta_full 25.242
_diffrn_reflns_theta_max 29.487
_diffrn_reflns_theta_min 3.341
_diffrn_source 'fine-focus sealed X-ray tube'
_diffrn_source_type 'Enhance (Mo) X-ray Source'
_exptl_absorpt_coefficient_mu 1.378
_exptl_absorpt_correction_T_max 1.00000
_exptl_absorpt_correction_T_min 0.92993
_exptl_absorpt_correction_type multi-scan
_exptl_absorpt_process_details
;
CrysAlisPro 1.171.38.46 (Rigaku Oxford Diffraction, 2015)
Empirical absorption correction using spherical harmonics,
 implemented in SCALE3 ABSPACK scaling algorithm.
;
_exptl_crystal_colour colourless
_exptl_crystal_colour_primary colourless
_exptl_crystal_density_diffrn 1.431
_exptl_crystal_description block
_exptl_crystal_F_000 992
_exptl_crystal_size_max 0.18
_exptl_crystal_size_mid 0.14
_exptl_crystal_size_min 0.11
_refine_diff_density_max 0.725
_refine_diff_density_min -0.544
_refine_diff_density_rms 0.060
_refine_ls_extinction_method none
_refine_ls_goodness_of_fit_ref 1.056
_refine_ls_hydrogen_treatment constr
_refine_ls_matrix_type full
_refine_ls_number_parameters 124
_refine_ls_number_reflns 2561
_refine_ls_number_restraints 0
_refine_ls_restrained_S_all 1.056
_refine_ls_R_factor_all 0.0566
_refine_ls_R_factor_gt 0.0425
_refine_ls_shift/su_max 0.000
_refine_ls_shift/su_mean 0.000
_refine_ls_structure_factor_coef Fsqd
_refine_ls_weighting_details 'w=1/[\s^2^(Fo^2^)+(0.0350P)^2^+2.0796P] where P=(Fo^2^+2Fc^2^)/3'
_refine_ls_weighting_scheme calc
_refine_ls_wR_factor_gt 0.0907
_refine_ls_wR_factor_ref 0.0982
_reflns_Friedel_coverage 0.000
_reflns_number_gt 2118
_reflns_number_total 2561
_reflns_threshold_expression 'I > 2\s(I)'
_cod_data_source_file c8cc06199h2.cif
_cod_data_source_block (RS-ETI)2_ZnCl2
_cod_depositor_comments 'Adding full bibliography for 7122311--7122312.cif.'
_cod_database_code 7122311
_shelx_shelxl_version_number 2018/1
_shelx_space_group_comment
;
The symmetry employed for this shelxl refinement is uniquely defined
by the following loop, which should always be used as a source of
symmetry information in preference to the above space-group names.
They are only intended as comments.
;
_shelx_estimated_absorpt_t_max 0.863
_shelx_estimated_absorpt_t_min 0.789
_reflns_odcompleteness_completeness 99.63
_reflns_odcompleteness_iscentric 1
_reflns_odcompleteness_theta 26.32
_olex2_refinement_description
;
1. Fixed Uiso
 At 1.2 times of:
  All C(H) groups, All C(H,H) groups, All N(H,H) groups
 At 1.5 times of:
  All C(H,H,H) groups
2.a Ternary CH refined with riding coordinates:
 C5(H5)
2.b Secondary CH2 refined with riding coordinates:
 C2(H2C,H2D), C3(H3A,H3B), C4(H4A,H4B), C7(H7A,H7B)
2.c X=CH2 refined with riding coordinates:
 N2(H2A,H2B)
2.d Idealised Me refined as rotating group:
 C8(H8A,H8B,H8C)
;
_olex2_submission_special_instructions 'No special instructions were received'
_oxdiff_exptl_absorpt_empirical_details
;
Empirical correction (ABSPACK) includes:
- Absorption correction using spherical harmonics
- Frame scaling
;
_oxdiff_exptl_absorpt_empirical_full_max 1.122
_oxdiff_exptl_absorpt_empirical_full_min 0.911

loop_
_space_group_symop_operation_xyz
'x, y, z'
'-x, y, -z+1/2'
'x+1/2, y+1/2, z'
'-x+1/2, y+1/2, -z+1/2'
'-x, -y, -z'
'x, -y, z-1/2'
'-x+1/2, -y+1/2, -z'
'x+1/2, -y+1/2, z-1/2'

loop_
_atom_site_label
_atom_site_type_symbol
_atom_site_fract_x
_atom_site_fract_y
_atom_site_fract_z
_atom_site_U_iso_or_equiv
_atom_site_adp_type
_atom_site_occupancy
_atom_site_site_symmetry_order
_atom_site_calc_flag
_atom_site_refinement_flags_posn
_atom_site_refinement_flags_adp
_atom_site_refinement_flags_occupancy
Zn1 Zn 0.500000 0.28832(6) 0.750000 0.03416(14) Uani 1 2 d S T P
Cl1 Cl 0.43218(5) 0.12734(13) 0.66668(5) 0.0744(3) Uani 1 1 d . . .
O1 O 0.56966(11) 0.4644(3) 0.69897(11) 0.0483(5) Uani 1 1 d . . .
N1 N 0.60765(12) 0.6639(3) 0.60909(11) 0.0368(5) Uani 1 1 d . . .
O2 O 0.66928(12) 0.3963(4) 0.52430(13) 0.0700(7) Uani 1 1 d . . .
N2 N 0.78588(13) 0.4177(4) 0.57457(15) 0.0567(7) Uani 1 1 d . . .
H2A H 0.803110 0.329179 0.546262 0.068 Uiso 1 1 calc R . .
H2B H 0.815471 0.472821 0.606675 0.068 Uiso 1 1 calc R . .
C1 C 0.55459(14) 0.5768(4) 0.64654(14) 0.0372(6) Uani 1 1 d . . .
C5 C 0.68805(14) 0.6273(4) 0.62231(14) 0.0385(6) Uani 1 1 d . . .
H5 H 0.693924 0.575135 0.672564 0.046 Uiso 1 1 calc R . .
C6 C 0.71348(15) 0.4695(4) 0.56870(16) 0.0432(6) Uani 1 1 d . . .
C2 C 0.47825(16) 0.6356(4) 0.61747(17) 0.0518(7) Uani 1 1 d . . .
H2C H 0.452354 0.713471 0.653523 0.062 Uiso 1 1 calc R . .
H2D H 0.447480 0.523415 0.605659 0.062 Uiso 1 1 calc R . .
C3 C 0.49326(17) 0.7513(4) 0.54849(17) 0.0519(7) Uani 1 1 d . . .
H3A H 0.466239 0.872930 0.549367 0.062 Uiso 1 1 calc R . .
H3B H 0.477148 0.680338 0.504552 0.062 Uiso 1 1 calc R . .
C4 C 0.57796(17) 0.7852(5) 0.54890(17) 0.0569(8) Uani 1 1 d . . .
H4A H 0.599045 0.747541 0.502016 0.068 Uiso 1 1 calc R . .
H4B H 0.589638 0.919821 0.558112 0.068 Uiso 1 1 calc R . .
C7 C 0.73445(18) 0.8125(4) 0.61973(19) 0.0569(8) Uani 1 1 d . . .
H7A H 0.787795 0.780553 0.624737 0.068 Uiso 1 1 calc R . .
H7B H 0.726169 0.873542 0.571893 0.068 Uiso 1 1 calc R . .
C8 C 0.7142(3) 0.9538(6) 0.6803(2) 0.0921(13) Uani 1 1 d . . .
H8A H 0.746614 1.064656 0.677886 0.138 Uiso 1 1 calc GR . .
H8B H 0.720898 0.892922 0.727721 0.138 Uiso 1 1 calc GR . .
H8C H 0.662437 0.993207 0.673469 0.138 Uiso 1 1 calc GR . .

loop_
_atom_site_aniso_label
_atom_site_aniso_U_11
_atom_site_aniso_U_22
_atom_site_aniso_U_33
_atom_site_aniso_U_23
_atom_site_aniso_U_13
_atom_site_aniso_U_12
Zn1 0.0336(2) 0.0331(2) 0.0357(2) 0.000 -0.00053(16) 0.000
Cl1 0.0706(6) 0.0665(5) 0.0846(7) -0.0320(5) -0.0243(5) -0.0039(4)
O1 0.0416(11) 0.0570(12) 0.0465(11) 0.0190(10) 0.0031(8) -0.0025(9)
N1 0.0332(11) 0.0415(12) 0.0357(12) 0.0079(10) 0.0033(9) 0.0022(9)
O2 0.0360(11) 0.0912(17) 0.0821(16) -0.0428(14) -0.0094(11) 0.0031(11)
N2 0.0339(13) 0.0680(17) 0.0678(17) -0.0242(14) -0.0062(11) 0.0033(12)
C1 0.0371(14) 0.0378(13) 0.0370(14) -0.0012(12) 0.0062(11) 0.0036(11)
C5 0.0332(13) 0.0492(15) 0.0329(13) 0.0025(12) -0.0009(10) -0.0024(11)
C6 0.0320(14) 0.0525(16) 0.0450(15) -0.0043(13) 0.0014(11) -0.0042(12)
C2 0.0362(15) 0.0505(16) 0.069(2) 0.0102(15) 0.0036(14) 0.0069(13)
C3 0.0469(17) 0.0583(18) 0.0501(17) 0.0058(15) -0.0054(13) 0.0111(14)
C4 0.0499(18) 0.0655(19) 0.0548(19) 0.0246(17) -0.0064(14) -0.0015(15)
C7 0.0468(17) 0.0568(19) 0.067(2) -0.0029(16) -0.0031(15) -0.0097(14)
C8 0.116(4) 0.064(2) 0.095(3) -0.026(2) -0.016(3) -0.005(2)

loop_
_atom_type_symbol
_atom_type_description
_atom_type_scat_dispersion_real
_atom_type_scat_dispersion_imag
_atom_type_scat_source
C C 0.0033 0.0016 'International Tables Vol C Tables 4.2.6.8 and 6.1.1.4'
H H 0.0000 0.0000 'International Tables Vol C Tables 4.2.6.8 and 6.1.1.4'
Cl Cl 0.1484 0.1585 'International Tables Vol C Tables 4.2.6.8 and 6.1.1.4'
N N 0.0061 0.0033 'International Tables Vol C Tables 4.2.6.8 and 6.1.1.4'
O O 0.0106 0.0060 'International Tables Vol C Tables 4.2.6.8 and 6.1.1.4'
Zn Zn 0.2839 1.4301 'International Tables Vol C Tables 4.2.6.8 and 6.1.1.4'

loop_
_geom_angle_atom_site_label_1
_geom_angle_atom_site_label_2
_geom_angle_atom_site_label_3
_geom_angle
_geom_angle_site_symmetry_1
_geom_angle_site_symmetry_3
Cl1 Zn1 Cl1 119.08(5) 2_656 .
O1 Zn1 Cl1 109.18(7) . .
O1 Zn1 Cl1 109.17(7) 2_656 2_656
O1 Zn1 Cl1 107.30(6) 2_656 .
O1 Zn1 Cl1 107.30(6) . 2_656
O1 Zn1 O1 103.77(12) 2_656 .
C1 O1 Zn1 127.97(18) . .
C1 N1 C5 122.7(2) . .
C1 N1 C4 113.6(2) . .
C5 N1 C4 123.5(2) . .
H2A N2 H2B 120.0 . .
C6 N2 H2A 120.0 . .
C6 N2 H2B 120.0 . .
O1 C1 N1 122.3(2) . .
O1 C1 C2 127.6(2) . .
N1 C1 C2 110.1(2) . .
N1 C5 H5 107.2 . .
N1 C5 C6 108.7(2) . .
N1 C5 C7 111.7(2) . .
C6 C5 H5 107.2 . .
C7 C5 H5 107.2 . .
C7 C5 C6 114.5(2) . .
O2 C6 N2 122.7(3) . .
O2 C6 C5 121.3(2) . .
N2 C6 C5 116.0(2) . .
C1 C2 H2C 110.7 . .
C1 C2 H2D 110.7 . .
C1 C2 C3 105.0(2) . .
H2C C2 H2D 108.8 . .
C3 C2 H2C 110.7 . .
C3 C2 H2D 110.7 . .
C2 C3 H3A 110.6 . .
C2 C3 H3B 110.6 . .
C2 C3 C4 105.9(2) . .
H3A C3 H3B 108.7 . .
C4 C3 H3A 110.6 . .
C4 C3 H3B 110.6 . .
N1 C4 C3 104.5(2) . .
N1 C4 H4A 110.9 . .
N1 C4 H4B 110.9 . .
C3 C4 H4A 110.9 . .
C3 C4 H4B 110.9 . .
H4A C4 H4B 108.9 . .
C5 C7 H7A 109.1 . .
C5 C7 H7B 109.1 . .
H7A C7 H7B 107.8 . .
C8 C7 C5 112.6(3) . .
C8 C7 H7A 109.1 . .
C8 C7 H7B 109.1 . .
C7 C8 H8A 109.5 . .
C7 C8 H8B 109.5 . .
C7 C8 H8C 109.5 . .
H8A C8 H8B 109.5 . .
H8A C8 H8C 109.5 . .
H8B C8 H8C 109.5 . .

loop_
_geom_bond_atom_site_label_1
_geom_bond_atom_site_label_2
_geom_bond_distance
_geom_bond_site_symmetry_2
Zn1 Cl1 2.2028(8) .
Zn1 Cl1 2.2028(8) 2_656
Zn1 O1 1.9790(18) .
Zn1 O1 1.9790(18) 2_656
O1 C1 1.250(3) .
N1 C1 1.317(3) .
N1 C5 1.456(3) .
N1 C4 1.461(3) .
O2 C6 1.215(3) .
N2 H2A 0.8600 .
N2 H2B 0.8600 .
N2 C6 1.330(3) .
C1 C2 1.491(4) .
C5 H5 0.9800 .
C5 C6 1.537(4) .
C5 C7 1.525(4) .
C2 H2C 0.9700 .
C2 H2D 0.9700 .
C2 C3 1.511(4) .
C3 H3A 0.9700 .
C3 H3B 0.9700 .
C3 C4 1.515(4) .
C4 H4A 0.9700 .
C4 H4B 0.9700 .
C7 H7A 0.9700 .
C7 H7B 0.9700 .
C7 C8 1.518(5) .
C8 H8A 0.9600 .
C8 H8B 0.9600 .
C8 H8C 0.9600 .
